data_2207826
loop_
_publ_author_name
'Hu, Qing-Ping'
'Li, Yan'
'Zhou, Hong-Yu'
'Zheng, Xiu-Fang'
'Ma, Ming-Liang'

_publ_section_title
;
 5-Formyl-2-methoxyphenyl 2-iodobenzoate
;
_journal_coeditor_code LH6552
_journal_issue 1
_journal_name_full 'Acta Crystallographica Section E'
_journal_page_first o109
_journal_page_last o110
_journal_paper_doi 10.1107/S1600536805039978
_journal_volume 62
_journal_year 2006
_chemical_formula_iupac 'C15 H11 I O4'
_chemical_formula_moiety 'C15 H11 I O4'
_chemical_formula_sum 'C15 H11 I O4'
_chemical_formula_weight 382.14
_chemical_melting_point 122
_chemical_name_systematic
;
5-Formyl-2-methoxyphenyl 2-iodobenzoate
;
_space_group_IT_number 2
_symmetry_cell_setting triclinic
_symmetry_space_group_name_Hall '-P 1'
_symmetry_space_group_name_H-M 'P -1'
_atom_sites_solution_hydrogens geom
_atom_sites_solution_primary direct
_atom_sites_solution_secondary difmap
_cell_angle_alpha 74.517(3)
_cell_angle_beta 86.831(4)
_cell_angle_gamma 84.019(3)
_cell_formula_units_Z 2
_cell_length_a 7.4730(15)
_cell_length_b 8.1841(17)
_cell_length_c 11.956(3)
_cell_measurement_reflns_used 2008
_cell_measurement_temperature 294(2)
_cell_measurement_theta_max 22.30
_cell_measurement_theta_min 2.35
_cell_volume 700.6(3)
_computing_cell_refinement SMART
_computing_data_collection 'SMART (Bruker, 1997)'
_computing_data_reduction 'SAINT (Bruker, 1997)'
_computing_molecular_graphics SHELXTL
_computing_publication_material 'SHELXTL (Bruker, 1997)'
_computing_structure_refinement 'SHELXL97 (Sheldrick, 1997)'
_computing_structure_solution 'SHELXS97 (Sheldrick, 1997)'
_diffrn_ambient_temperature 294(2)
_diffrn_measured_fraction_theta_full 0.980
_diffrn_measured_fraction_theta_max 0.980
_diffrn_measurement_device_type 'Bruker SMART CCD area-detector'
_diffrn_measurement_method '\f and \w'
_diffrn_radiation_monochromator graphite
_diffrn_radiation_source 'fine-focus sealed tube'
_diffrn_radiation_type MoK\a
_diffrn_radiation_wavelength 0.71073
_diffrn_reflns_av_R_equivalents 0.0185
_diffrn_reflns_av_sigmaI/netI 0.0344
_diffrn_reflns_limit_h_max 9
_diffrn_reflns_limit_h_min -6
_diffrn_reflns_limit_k_max 9
_diffrn_reflns_limit_k_min -9
_diffrn_reflns_limit_l_max 14
_diffrn_reflns_limit_l_min -14
_diffrn_reflns_number 3709
_diffrn_reflns_theta_full 25.79
_diffrn_reflns_theta_max 25.79
_diffrn_reflns_theta_min 2.59
_diffrn_standards_number 0
_exptl_absorpt_coefficient_mu 2.295
_exptl_absorpt_correction_T_max 0.604
_exptl_absorpt_correction_T_min 0.382
_exptl_absorpt_correction_type multi-scan
_exptl_absorpt_process_details '(SADABS; Sheldrick, 1996)'
_exptl_crystal_colour colourless
_exptl_crystal_density_diffrn 1.812
_exptl_crystal_density_method 'not measured'
_exptl_crystal_description block
_exptl_crystal_F_000 372
_exptl_crystal_size_max 0.40
_exptl_crystal_size_mid 0.30
_exptl_crystal_size_min 0.22
_refine_diff_density_max 1.050
_refine_diff_density_min -1.000
_refine_ls_extinction_coef 0.0335(19)
_refine_ls_extinction_expression Fc^*^=kFc[1+0.001xFc^2^\l^3^/sin(2\q)]^-1/4^
_refine_ls_extinction_method 'SHELXL97 (Sheldrick, 1997)'
_refine_ls_goodness_of_fit_ref 1.040
_refine_ls_hydrogen_treatment constr
_refine_ls_matrix_type full
_refine_ls_number_parameters 183
_refine_ls_number_reflns 2630
_refine_ls_number_restraints 0
_refine_ls_restrained_S_all 1.040
_refine_ls_R_factor_all 0.0494
_refine_ls_R_factor_gt 0.0359
_refine_ls_shift/su_max 0.004
_refine_ls_shift/su_mean 0.001
_refine_ls_structure_factor_coef Fsqd
_refine_ls_weighting_details 'calc w = 1/[\s^2^(Fo^2^)+(0.0338P)^2^+1.0404P] where P=(Fo^2^+2Fc^2^)/3'
_refine_ls_weighting_scheme calc
_refine_ls_wR_factor_gt 0.0821
_refine_ls_wR_factor_ref 0.0891
_reflns_number_gt 2089
_reflns_number_total 2630
_reflns_threshold_expression I>2\s(I)
_cod_data_source_file lh6552.cif
_cod_data_source_block I
_cod_depositor_comments
;
The following automatic conversions were performed:
'_symmetry_cell_setting' value 'Triclinic' changed to 'triclinic'
according to '/home/saulius/struct/CIF-dictionaries/cif_core.dic'
dictionary named 'cif_core.dic' version 2.4.1 from 2010-06-29.

Automatic conversion script
Id: cif_fix_enum 1527 2010-12-29 10:47:43Z saulius 

The following automatic conversions were performed:

'_symmetry_cell_setting' value 'Triclinic' changed to 'triclinic'
according to /home/saulius/struct/CIF-dictionaries/cif_core.dic
dictionary named 'cif_core.dic' version 2.4.1 from 2010-06-29.

Automatic conversion script
Id: cif_fix_values 1715 2011-07-08 13:25:40Z adriana 
;
_cod_database_code 2207826
_cod_database_fobs_code 2207826

loop_
_symmetry_equiv_pos_as_xyz
'x, y, z'
'-x, -y, -z'

loop_
_atom_site_label
_atom_site_fract_x
_atom_site_fract_y
_atom_site_fract_z
_atom_site_U_iso_or_equiv
_atom_site_adp_type
_atom_site_calc_flag
_atom_site_refinement_flags
_atom_site_occupancy
_atom_site_type_symbol
I1 0.31507(5) -0.29425(4) 0.91220(3) 0.0703(2) Uani d . 1 I
O1 0.1224(4) 0.2544(3) 0.6875(2) 0.0459(7) Uani d . 1 O
O2 0.2894(5) 0.0109(4) 0.6940(3) 0.0617(9) Uani d . 1 O
O3 0.4798(7) 0.5482(6) 0.3195(4) 0.0948(14) Uani d . 1 O
O4 -0.1533(4) 0.1476(4) 0.6065(3) 0.0576(8) Uani d . 1 O
C1 -0.0377(6) 0.2285(5) 0.5256(4) 0.0453(10) Uani d . 1 C
C2 -0.0549(6) 0.2620(6) 0.4072(4) 0.0516(11) Uani d . 1 C
H2 -0.1521 0.2270 0.3771 0.062 Uiso calc R 1 H
C3 0.0731(7) 0.3475(6) 0.3340(4) 0.0533(12) Uani d . 1 C
H3 0.0614 0.3693 0.2542 0.064 Uiso calc R 1 H
C4 0.2184(6) 0.4017(5) 0.3757(3) 0.0486(10) Uani d . 1 C
C5 0.2361(6) 0.3686(5) 0.4954(4) 0.0472(10) Uani d . 1 C
H5 0.3323 0.4051 0.5252 0.057 Uiso calc R 1 H
C6 0.1115(6) 0.2826(5) 0.5674(3) 0.0424(9) Uani d . 1 C
C7 0.2183(5) 0.1096(5) 0.7432(3) 0.0378(9) Uani d . 1 C
C8 0.2240(5) 0.0955(5) 0.8690(3) 0.0379(9) Uani d . 1 C
C9 0.1897(6) 0.2426(5) 0.9069(4) 0.0478(10) Uani d . 1 C
H9 0.1653 0.3468 0.8527 0.057 Uiso calc R 1 H
C10 0.1913(7) 0.2372(6) 1.0225(4) 0.0617(13) Uani d . 1 C
H10 0.1695 0.3367 1.0466 0.074 Uiso calc R 1 H
C11 0.2252(8) 0.0834(7) 1.1019(4) 0.0744(16) Uani d . 1 C
H11 0.2240 0.0785 1.1806 0.089 Uiso calc R 1 H
C12 0.2608(8) -0.0623(6) 1.0675(4) 0.0664(14) Uani d . 1 C
H12 0.2845 -0.1655 1.1228 0.080 Uiso calc R 1 H
C13 0.2622(6) -0.0592(5) 0.9511(4) 0.0460(10) Uani d . 1 C
C14 0.3505(9) 0.4945(7) 0.2945(4) 0.0700(15) Uani d . 1 C
H14 0.3310 0.5130 0.2158 0.084 Uiso calc R 1 H
C15 -0.3131(7) 0.1016(8) 0.5670(5) 0.0716(14) Uani d . 1 C
H15A -0.3798 0.2019 0.5219 0.107 Uiso calc R 1 H
H15B -0.3857 0.0481 0.6327 0.107 Uiso calc R 1 H
H15C -0.2813 0.0239 0.5200 0.107 Uiso calc R 1 H

loop_
_atom_site_aniso_label
_atom_site_aniso_U_11
_atom_site_aniso_U_22
_atom_site_aniso_U_33
_atom_site_aniso_U_12
_atom_site_aniso_U_13
_atom_site_aniso_U_23
I1 0.0942(3) 0.0360(2) 0.0753(3) 0.00180(15) -0.01319(19) -0.00616(14)
O1 0.0613(18) 0.0454(15) 0.0297(14) 0.0120(13) -0.0089(13) -0.0123(12)
O2 0.090(2) 0.0490(18) 0.0423(17) 0.0203(16) -0.0043(16) -0.0151(14)
O3 0.108(4) 0.113(4) 0.067(3) -0.043(3) 0.012(2) -0.020(2)
O4 0.057(2) 0.065(2) 0.0506(18) -0.0056(16) -0.0016(15) -0.0152(15)
C1 0.053(3) 0.039(2) 0.043(2) 0.0096(18) -0.006(2) -0.0126(18)
C2 0.063(3) 0.049(2) 0.045(2) 0.006(2) -0.015(2) -0.018(2)
C3 0.079(3) 0.047(2) 0.033(2) 0.011(2) -0.012(2) -0.0137(18)
C4 0.070(3) 0.041(2) 0.033(2) 0.006(2) -0.002(2) -0.0091(17)
C5 0.059(3) 0.040(2) 0.043(2) 0.0065(19) -0.010(2) -0.0134(18)
C6 0.057(3) 0.038(2) 0.030(2) 0.0105(18) -0.0087(18) -0.0107(16)
C7 0.043(2) 0.0350(19) 0.035(2) -0.0033(16) -0.0028(17) -0.0077(16)
C8 0.043(2) 0.0374(19) 0.0324(19) -0.0091(16) -0.0036(17) -0.0050(15)
C9 0.066(3) 0.040(2) 0.036(2) -0.0110(19) -0.004(2) -0.0064(17)
C10 0.092(4) 0.059(3) 0.042(2) -0.023(3) -0.003(2) -0.019(2)
C11 0.122(5) 0.070(3) 0.035(2) -0.031(3) -0.007(3) -0.010(2)
C12 0.101(4) 0.053(3) 0.038(2) -0.018(3) -0.013(2) 0.008(2)
C13 0.053(3) 0.039(2) 0.044(2) -0.0095(18) -0.0072(19) -0.0032(17)
C14 0.102(5) 0.065(3) 0.043(3) -0.006(3) 0.004(3) -0.015(2)
C15 0.054(3) 0.085(4) 0.078(4) -0.006(3) -0.003(3) -0.025(3)

loop_
_atom_type_symbol
_atom_type_description
_atom_type_scat_dispersion_real
_atom_type_scat_dispersion_imag
_atom_type_scat_source
C C 0.0033 0.0016 'International Tables Vol C Tables 4.2.6.8 and 6.1.1.4'
H H 0.0000 0.0000 'International Tables Vol C Tables 4.2.6.8 and 6.1.1.4'
O O 0.0106 0.0060 'International Tables Vol C Tables 4.2.6.8 and 6.1.1.4'
I I -0.4742 1.8119 'International Tables Vol C Tables 4.2.6.8 and 6.1.1.4'

loop_
_geom_angle_atom_site_label_1
_geom_angle_atom_site_label_2
_geom_angle_atom_site_label_3
_geom_angle
C7 O1 C6 116.0(3)
C1 O4 C15 117.5(4)
O4 C1 C2 125.4(4)
O4 C1 C6 116.1(4)
C2 C1 C6 118.5(4)
C3 C2 C1 119.3(4)
C3 C2 H2 120.3
C1 C2 H2 120.3
C2 C3 C4 121.8(4)
C2 C3 H3 119.1
C4 C3 H3 119.1
C3 C4 C5 119.1(4)
C3 C4 C14 120.0(4)
C5 C4 C14 120.9(4)
C6 C5 C4 119.1(4)
C6 C5 H5 120.4
C4 C5 H5 120.4
C5 C6 O1 120.1(4)
C5 C6 C1 122.1(4)
O1 C6 C1 117.7(4)
O2 C7 O1 122.5(3)
O2 C7 C8 126.4(4)
O1 C7 C8 111.2(3)
C9 C8 C13 118.6(4)
C9 C8 C7 118.7(3)
C13 C8 C7 122.7(4)
C10 C9 C8 121.3(4)
C10 C9 H9 119.3
C8 C9 H9 119.3
C11 C10 C9 119.1(5)
C11 C10 H10 120.4
C9 C10 H10 120.4
C12 C11 C10 120.9(4)
C12 C11 H11 119.5
C10 C11 H11 119.5
C11 C12 C13 120.8(4)
C11 C12 H12 119.6
C13 C12 H12 119.6
C12 C13 C8 119.2(4)
C12 C13 I1 116.3(3)
C8 C13 I1 124.5(3)
O3 C14 C4 126.3(5)
O3 C14 H14 116.8
C4 C14 H14 116.8
O4 C15 H15A 109.5
O4 C15 H15B 109.5
H15A C15 H15B 109.5
O4 C15 H15C 109.5
H15A C15 H15C 109.5
H15B C15 H15C 109.5

loop_
_geom_bond_atom_site_label_1
_geom_bond_atom_site_label_2
_geom_bond_distance
I1 C13 2.091(4)
O1 C7 1.347(5)
O1 C6 1.398(4)
O2 C7 1.188(5)
O3 C14 1.187(7)
O4 C1 1.343(5)
O4 C15 1.428(6)
C1 C2 1.380(6)
C1 C6 1.404(6)
C2 C3 1.375(7)
C2 H2 0.9300
C3 C4 1.380(7)
C3 H3 0.9300
C4 C5 1.394(6)
C4 C14 1.467(7)
C5 C6 1.352(6)
C5 H5 0.9300
C7 C8 1.480(5)
C8 C9 1.391(6)
C8 C13 1.393(5)
C9 C10 1.372(6)
C9 H9 0.9300
C10 C11 1.368(7)
C10 H10 0.9300
C11 C12 1.359(7)
C11 H11 0.9300
C12 C13 1.384(6)
C12 H12 0.9300
C14 H14 0.9300
C15 H15A 0.9600
C15 H15B 0.9600
C15 H15C 0.9600

loop_
_geom_hbond_atom_site_label_D
_geom_hbond_atom_site_label_H
_geom_hbond_atom_site_label_A
_geom_hbond_site_symmetry_A
_geom_hbond_distance_DH
_geom_hbond_distance_HA
_geom_hbond_distance_DA
_geom_hbond_angle_DHA
C5 H5 O3 2_666 0.93 2.52 3.391(7) 156
C15 H15B O2 1_455 0.96 2.52 3.322(6) 141

loop_
_geom_torsion_atom_site_label_1
_geom_torsion_atom_site_label_2
_geom_torsion_atom_site_label_3
_geom_torsion_atom_site_label_4
_geom_torsion
C15 O4 C1 C2 -4.1(6)
C15 O4 C1 C6 175.6(4)
O4 C1 C2 C3 179.4(4)
C6 C1 C2 C3 -0.3(6)
C1 C2 C3 C4 -0.3(6)
C2 C3 C4 C5 0.1(6)
C2 C3 C4 C14 -179.2(4)
C3 C4 C5 C6 0.7(6)
C14 C4 C5 C6 -180.0(4)
C4 C5 C6 O1 -177.3(3)
C4 C5 C6 C1 -1.4(6)
C7 O1 C6 C5 -90.2(4)
C7 O1 C6 C1 93.8(4)
O4 C1 C6 C5 -178.6(4)
C2 C1 C6 C5 1.2(6)
O4 C1 C6 O1 -2.6(5)
C2 C1 C6 O1 177.2(3)
C6 O1 C7 O2 -0.3(6)
C6 O1 C7 C8 178.7(3)
O2 C7 C8 C9 158.0(4)
O1 C7 C8 C9 -20.9(5)
O2 C7 C8 C13 -22.0(7)
O1 C7 C8 C13 159.1(4)
C13 C8 C9 C10 -0.7(7)
C7 C8 C9 C10 179.3(4)
C8 C9 C10 C11 -0.7(8)
C9 C10 C11 C12 1.3(9)
C10 C11 C12 C13 -0.5(9)
C11 C12 C13 C8 -0.9(8)
C11 C12 C13 I1 -179.1(4)
C9 C8 C13 C12 1.5(6)
C7 C8 C13 C12 -178.5(4)
C9 C8 C13 I1 179.5(3)
C7 C8 C13 I1 -0.6(6)
C3 C4 C14 O3 179.6(6)
C5 C4 C14 O3 0.3(8)

loop_
_cod_related_entry_id
_cod_related_entry_database
_cod_related_entry_code
1 ChemSpider 3953607
